data_4320887
loop_
_publ_author_name
'Tristram Chivers'
'Monica P. Gibson'
'Masood Parvez'
'Ignacio Vargas-Baca'

_publ_contact_author
;
    Masood Parvez
    Department of Chemistry
    University of Calgary
    2500 University Drive N.W.
    Calgary, Alberta, Canada T2N 1N4  
;
_publ_contact_author_email ' parvez@ucalgary.ca '
_publ_contact_author_fax ' (403)289-9488 '
_publ_contact_author_phone ' (403)220-5348 '
_publ_section_title
;
 Eight- and 16-Membered Cyanuric-Sulfanuric Ring Systems:
 C2N4S2\\rightarrow C2N3S Ring Contraction
;
_journal_name_full 'Inorganic Chemistry'
_journal_page_first 1697
_journal_page_last 1704
_journal_paper_doi 10.1021/ic991314u
_journal_volume 39
_journal_year 2000
_chemical_formula_sum 'C37 H38 F6 N4 O2 S2'
_chemical_formula_weight 748.83
_space_group_IT_number 2
_symmetry_cell_setting triclinic
_symmetry_space_group_name_Hall '-P 1'
_symmetry_space_group_name_H-M 'P -1'
_atom_sites_solution_hydrogens geom
_atom_sites_solution_primary direct
_atom_sites_solution_secondary difmap
_audit_creation_method SHELXL-97
_cell_angle_alpha 110.61(3)
_cell_angle_beta 105.77(4)
_cell_angle_gamma 62.77(2)
_cell_formula_units_Z 2
_cell_length_a 12.849(4)
_cell_length_b 12.863(4)
_cell_length_c 12.610(7)
_cell_measurement_reflns_used 25
_cell_measurement_temperature 170
_cell_measurement_theta_max 12.0
_cell_measurement_theta_min 9.0
_cell_volume 1719.1(13)
_computing_cell_refinement 'MSC/AFC Diffractometer Control (Molecular Structure Corporation, 1988)'
_computing_data_collection 'MSC/AFC Diffractometer Control (Molecular Structure Corporation, 1988)'
_computing_data_reduction 'TEXSAN (Molecular Structure Corporation, 1994)'
_computing_molecular_graphics 'TEXSAN (Molecular Structure Corporation, 1994)'
_computing_publication_material 'SHELXL-97 (Sheldrick, 1997)'
_computing_structure_refinement 'SHELXL-97 (Sheldrick, 1997)'
_computing_structure_solution 'SAPI91 (Fan, 1991)'
_diffrn_ambient_temperature 170
_diffrn_measurement_device_type Rigaku-AFC6S
_diffrn_measurement_method ' \w-2\q '
_diffrn_radiation_monochromator graphite
_diffrn_radiation_source 'fine-focus sealed tube'
_diffrn_radiation_type MoK\a
_diffrn_radiation_wavelength 0.71069
_diffrn_reflns_av_R_equivalents 0.0166
_diffrn_reflns_av_sigmaI/netI 0.0589
_diffrn_reflns_limit_h_max 16
_diffrn_reflns_limit_h_min 0
_diffrn_reflns_limit_k_max 16
_diffrn_reflns_limit_k_min -14
_diffrn_reflns_limit_l_max 15
_diffrn_reflns_limit_l_min -16
_diffrn_reflns_number 8279
_diffrn_reflns_theta_max 27.56
_diffrn_reflns_theta_min 2.18
_diffrn_standards_decay_% none
_diffrn_standards_interval_count 200
_diffrn_standards_number 3
_exptl_absorpt_coefficient_mu 0.229
_exptl_absorpt_correction_T_max 1.000
_exptl_absorpt_correction_T_min 0.975
_exptl_absorpt_correction_type empirical
_exptl_absorpt_process_details
;
 \y-scan (3 reflections) (North, Phillips & Mathews, 1968) 
;
_exptl_crystal_colour colorless
_exptl_crystal_density_diffrn 1.447
_exptl_crystal_density_method 'not measured'
_exptl_crystal_description prism
_exptl_crystal_F_000 780
_exptl_crystal_size_max 0.50
_exptl_crystal_size_mid 0.40
_exptl_crystal_size_min 0.37
_refine_diff_density_max 0.789
_refine_diff_density_min -0.637
_refine_diff_density_rms 0.087
_refine_ls_extinction_method none
_refine_ls_goodness_of_fit_ref 0.985
_refine_ls_hydrogen_treatment mixed
_refine_ls_matrix_type full
_refine_ls_number_parameters 409
_refine_ls_number_reflns 7930
_refine_ls_number_restraints 36
_refine_ls_restrained_S_all 0.985
_refine_ls_R_factor_all 0.1402
_refine_ls_R_factor_gt 0.0691
_refine_ls_shift/su_max 0.045
_refine_ls_shift/su_mean 0.002
_refine_ls_structure_factor_coef Fsqd
_refine_ls_weighting_details 'w=1/[\s^2^(Fo^2^)+(0.137P)^2^+2.42P] where P=(Fo^2^+2Fc^2^)/3'
_refine_ls_weighting_scheme calc
_refine_ls_wR_factor_gt 0.1932
_refine_ls_wR_factor_ref 0.2488
_reflns_number_gt 4412
_reflns_number_total 7930
_reflns_threshold_expression >2sigma(I)
_cod_data_source_file ic991314u_4.cif
_cod_data_source_block 3c
_cod_depositor_comments
;
The following automatic conversions were performed:

'_symmetry_cell_setting' value ' triclinic ' changed to 'triclinic'
according to the built-in table from CIF Core dictionary named
'cif_core.dic' version 2.4.1 from 2010-06-29.

Automatic conversion script
Id: cif_fix_values 1646 2011-03-28 12:23:43Z adriana 

The following automatic conversions were performed:

'_refine_ls_weighting_scheme' value 'calc
w=1/[\s^2^(Fo^2^)+(0.137P)^2^+2.42P] where P=(Fo^2^+2Fc^2^)/3' was
changed to 'calc'. New tag '_refine_ls_weighting_details' was
created. The value of the new tag was set to
'w=1/[\s^2^(Fo^2^)+(0.137P)^2^+2.42P] where P=(Fo^2^+2Fc^2^)/3'.

Automatic conversion script
Id: cif_fix_values 3143 2015-03-26 13:38:13Z robertas 
;
_cod_database_code 4320887

loop_
_symmetry_equiv_pos_as_xyz
'x, y, z'
'-x, -y, -z'

loop_
_atom_site_label
_atom_site_type_symbol
_atom_site_fract_x
_atom_site_fract_y
_atom_site_fract_z
_atom_site_U_iso_or_equiv
_atom_site_adp_type
_atom_site_occupancy
_atom_site_calc_flag
_atom_site_refinement_flags
_atom_site_disorder_assembly
_atom_site_disorder_group
S1 S 0.86122(8) 0.05379(9) 0.21186(8) 0.0338(2) Uani 1 d . . .
S2 S 0.65176(8) 0.03677(9) 0.28833(8) 0.0336(2) Uani 1 d . . .
F1 F 0.8415(7) 0.4856(5) 0.9030(5) 0.098(2) Uani 0.70 d PU . .
F2 F 1.0283(6) 0.3488(6) 0.9178(5) 0.097(2) Uani 0.70 d PU . .
F3 F 0.9031(9) 0.3262(8) 0.9572(4) 0.122(3) Uani 0.70 d PU . .
F1A F 0.8865(18) 0.493(2) 0.8769(18) 0.105(7) Uiso 0.30 d PU . .
F2A F 1.014(2) 0.396(2) 0.893(2) 0.119(8) Uiso 0.30 d PU . .
F3A F 0.859(2) 0.383(2) 0.951(2) 0.131(9) Uiso 0.30 d PU . .
F4 F 0.1943(5) 0.4215(7) -0.1872(6) 0.0972(19) Uani 0.70 d PU . .
F5 F 0.3354(8) 0.3548(6) -0.2835(4) 0.115(3) Uani 0.70 d PU . .
F6 F 0.2989(10) 0.5211(7) -0.1522(9) 0.105(4) Uani 0.70 d PU . .
F4A F 0.2400(17) 0.3711(16) -0.2433(16) 0.095(5) Uiso 0.30 d PU . .
F5A F 0.3705(19) 0.418(2) -0.252(2) 0.129(7) Uiso 0.30 d PU . .
F6A F 0.265(3) 0.516(3) -0.142(3) 0.102(8) Uiso 0.30 d PU . .
O1 O 0.8822(2) -0.0707(3) 0.1543(2) 0.0414(7) Uani 1 d . . .
O2 O 0.7278(2) -0.0894(3) 0.2697(2) 0.0412(7) Uani 1 d . . .
N1 N 0.8893(3) 0.0828(3) 0.3481(3) 0.0398(8) Uani 1 d . . .
N2 N 0.6965(3) 0.1287(3) 0.3881(3) 0.0393(8) Uani 1 d . . .
N3 N 0.5957(3) 0.0809(3) 0.1734(3) 0.0394(8) Uani 1 d . . .
N4 N 0.7395(3) 0.1513(3) 0.1707(3) 0.0382(8) Uani 1 d . . .
C1 C 0.8063(3) 0.1256(3) 0.4143(3) 0.0319(8) Uani 1 d . . .
C2 C 0.83819(16) 0.18221(15) 0.53711(14) 0.0330(8) Uani 1 d G . .
C3 C 0.94631(15) 0.1922(3) 0.57267(15) 0.0452(10) Uani 1 d G . .
H3 H 1.0014 0.1588 0.5200 0.091(4) Uiso 1 calc R . .
C4 C 0.97387(19) 0.2512(3) 0.68531(16) 0.0536(12) Uani 1 d G . .
H4 H 1.0478 0.2580 0.7096 0.091(4) Uiso 1 calc R . .
C5 C 0.8933(2) 0.3001(2) 0.76240(14) 0.0542(12) Uani 1 d G . .
C6 C 0.7852(2) 0.2901(3) 0.72684(14) 0.0663(15) Uani 1 d G . .
H6 H 0.7302 0.3235 0.7795 0.091(4) Uiso 1 calc R . .
C7 C 0.75764(19) 0.2311(3) 0.61420(14) 0.0527(12) Uani 1 d G . .
H7 H 0.6838 0.2243 0.5899 0.091(4) Uiso 1 calc R . .
C8 C 0.9136(3) 0.3775(3) 0.87927(16) 0.082(2) Uani 1 d G . .
C9 C 0.6354(3) 0.1399(3) 0.13754(15) 0.0327(8) Uani 1 d G . .
C10 C 0.55222(19) 0.2091(2) 0.0557(2) 0.0340(8) Uani 1 d G . .
C11 C 0.58474(18) 0.2743(3) 0.0128(2) 0.0428(9) Uani 1 d G . .
H11 H 0.6616 0.2742 0.0358 0.091(4) Uiso 1 calc R . .
C12 C 0.5048(2) 0.3395(2) -0.0637(2) 0.0526(12) Uani 1 d G . .
H12 H 0.5271 0.3840 -0.0930 0.091(4) Uiso 1 calc R . .
C13 C 0.3924(2) 0.3396(2) -0.09728(19) 0.0490(11) Uani 1 d G . .
C14 C 0.35991(17) 0.2744(3) -0.0544(2) 0.0491(11) Uani 1 d G . .
H14 H 0.2831 0.2745 -0.0774 0.091(4) Uiso 1 calc R . .
C15 C 0.4398(2) 0.2092(3) 0.0221(2) 0.0432(10) Uani 1 d G . .
H15 H 0.4176 0.1646 0.0514 0.091(4) Uiso 1 calc R . .
C16 C 0.3125(3) 0.4101(3) -0.1816(3) 0.0688(16) Uani 1 d G . .
C17 C 0.96293(19) 0.0896(2) 0.1804(2) 0.0364(8) Uani 1 d G . .
C18 C 0.9457(2) 0.2090(2) 0.1980(3) 0.0504(11) Uani 1 d G . .
H18 H 0.8754 0.2736 0.2248 0.091(4) Uiso 1 calc R . .
C19 C 1.0313(2) 0.2338(2) 0.1764(3) 0.0569(12) Uani 1 d G . .
H19 H 1.0196 0.3154 0.1885 0.091(4) Uiso 1 calc R . .
C20 C 1.13424(19) 0.1392(3) 0.1373(2) 0.0533(13) Uani 1 d G . .
C21 C 1.15149(18) 0.0198(2) 0.1197(2) 0.0556(13) Uani 1 d G . .
H21 H 1.2218 -0.0448 0.0929 0.091(4) Uiso 1 calc R . .
C22 C 1.0658(2) -0.00500(19) 0.1412(3) 0.0462(10) Uani 1 d G . .
H22 H 1.0776 -0.0866 0.1292 0.091(4) Uiso 1 calc R . .
C23 C 1.2259(3) 0.1709(4) 0.1137(3) 0.0736(18) Uani 1 d G . .
H23A H 1.1961 0.2011 0.0480 0.091(4) Uiso 1 calc R . .
H23B H 1.2969 0.1003 0.1009 0.091(4) Uiso 1 calc R . .
H23C H 1.2413 0.2311 0.1777 0.091(4) Uiso 1 calc R . .
C24 C 0.52450(18) 0.0614(2) 0.3363(2) 0.0344(8) Uani 1 d G . .
C25 C 0.4582(2) 0.1735(2) 0.4036(3) 0.0514(11) Uani 1 d G . .
H25 H 0.4808 0.2395 0.4235 0.091(4) Uiso 1 calc R . .
C26 C 0.3587(2) 0.18923(19) 0.4416(3) 0.0546(12) Uani 1 d G . .
H26 H 0.3134 0.2659 0.4875 0.091(4) Uiso 1 calc R . .
C27 C 0.32561(17) 0.0928(2) 0.4124(2) 0.0452(10) Uani 1 d G . .
C28 C 0.3919(2) -0.0193(2) 0.3451(3) 0.0569(13) Uani 1 d G . .
H28 H 0.3693 -0.0852 0.3251 0.091(4) Uiso 1 calc R . .
C29 C 0.4914(2) -0.0350(2) 0.3071(3) 0.0497(11) Uani 1 d G . .
H29 H 0.5367 -0.1116 0.2611 0.091(4) Uiso 1 calc R . .
C30 C 0.2082(2) 0.1096(3) 0.4417(3) 0.0609(14) Uani 1 d G . .
H30A H 0.1447 0.1430 0.3874 0.091(4) Uiso 1 calc R . .
H30B H 0.1955 0.1630 0.5160 0.091(4) Uiso 1 calc R . .
H30C H 0.2126 0.0332 0.4398 0.091(4) Uiso 1 calc R . .
C31 C 0.8936(10) 0.4559(10) 0.4270(10) 0.124(3) Uiso 1 d . . .
C32 C 0.8579(12) 0.4842(12) 0.5136(12) 0.055(3) Uiso 0.40 d P . .
C33 C 0.7574(11) 0.4872(11) 0.5226(10) 0.083(3) Uiso 0.60 d P . .
C34 C 0.6844(14) 0.4471(14) 0.4193(13) 0.108(4) Uiso 0.60 d P . .
C35 C 0.5678(14) 0.4645(14) 0.4401(14) 0.070(4) Uiso 0.40 d P . .
C36 C 0.4812(5) 0.4257(5) 0.3209(6) 0.0588(14) Uiso 1 d . . .
C31A C 0.9132(9) 0.5230(9) 0.6040(10) 0.123(3) Uiso 1 d . . .
C31B C 0.947(4) 0.485(4) 0.509(5) 0.208(17) Uiso 0.40 d P . .
C33A C 0.7086(14) 0.5322(14) 0.6287(13) 0.070(4) Uiso 0.40 d P . .
C35A C 0.4783(16) 0.4894(17) 0.4621(14) 0.081(5) Uiso 0.40 d P . .
C36A C 0.4634(12) 0.4352(12) 0.2755(13) 0.053(3) Uiso 0.40 d P . .
C36B C 0.409(2) 0.4621(19) 0.3689(19) 0.099(6) Uiso 0.40 d P . .

loop_
_atom_site_aniso_label
_atom_site_aniso_U_11
_atom_site_aniso_U_22
_atom_site_aniso_U_33
_atom_site_aniso_U_23
_atom_site_aniso_U_13
_atom_site_aniso_U_12
S1 0.0293(5) 0.0462(6) 0.0275(4) 0.0107(4) 0.0026(3) -0.0165(4)
S2 0.0338(5) 0.0438(6) 0.0313(5) 0.0134(4) -0.0006(4) -0.0227(4)
F1 0.109(5) 0.048(3) 0.062(3) -0.030(3) -0.002(3) -0.011(3)
F2 0.100(4) 0.075(4) 0.057(3) -0.010(3) -0.040(3) -0.034(3)
F3 0.199(9) 0.111(6) 0.021(2) 0.002(3) -0.005(3) -0.055(6)
F4 0.053(3) 0.130(5) 0.104(5) 0.076(4) -0.021(3) -0.017(3)
F5 0.166(7) 0.073(4) 0.033(2) 0.028(2) 0.000(3) 0.015(4)
F6 0.127(8) 0.047(3) 0.118(6) 0.055(4) -0.056(6) -0.032(4)
O1 0.0426(16) 0.0452(17) 0.0364(15) 0.0081(13) 0.0077(12) -0.0183(13)
O2 0.0396(15) 0.0419(16) 0.0445(16) 0.0112(13) 0.0076(12) -0.0175(13)
N1 0.0335(17) 0.058(2) 0.0261(16) 0.0106(15) 0.0034(13) -0.0175(16)
N2 0.0394(18) 0.054(2) 0.0317(17) 0.0078(15) 0.0033(14) -0.0280(16)
N3 0.0406(18) 0.055(2) 0.0329(17) 0.0177(15) -0.0045(14) -0.0282(16)
N4 0.0294(16) 0.051(2) 0.0408(18) 0.0213(16) -0.0001(14) -0.0173(15)
C1 0.0335(18) 0.036(2) 0.0288(18) 0.0116(15) 0.0019(14) -0.0155(16)
C2 0.0345(19) 0.035(2) 0.0280(18) 0.0073(15) 0.0016(14) -0.0152(16)
C3 0.031(2) 0.057(3) 0.039(2) 0.0067(19) 0.0017(17) -0.0173(19)
C4 0.042(2) 0.058(3) 0.048(3) 0.006(2) -0.008(2) -0.023(2)
C5 0.058(3) 0.049(3) 0.035(2) 0.0020(19) -0.004(2) -0.017(2)
C6 0.067(3) 0.088(4) 0.034(2) -0.007(2) 0.020(2) -0.033(3)
C7 0.049(3) 0.071(3) 0.038(2) -0.001(2) 0.0127(19) -0.032(2)
C8 0.090(5) 0.079(5) 0.051(3) -0.009(3) 0.000(3) -0.036(4)
C9 0.0306(18) 0.041(2) 0.0297(18) 0.0089(15) 0.0042(14) -0.0173(16)
C10 0.0314(18) 0.037(2) 0.0322(19) 0.0128(16) 0.0026(15) -0.0114(16)
C11 0.043(2) 0.048(2) 0.044(2) 0.0187(19) -0.0003(18) -0.0223(19)
C12 0.065(3) 0.048(3) 0.052(3) 0.025(2) 0.003(2) -0.024(2)
C13 0.051(3) 0.040(2) 0.041(2) 0.0110(19) -0.0045(19) -0.011(2)
C14 0.036(2) 0.056(3) 0.049(3) 0.017(2) -0.0055(19) -0.016(2)
C15 0.035(2) 0.055(3) 0.044(2) 0.019(2) -0.0026(17) -0.0220(19)
C16 0.075(4) 0.046(3) 0.066(4) 0.022(3) -0.015(3) -0.016(3)
C17 0.0311(19) 0.053(2) 0.0313(19) 0.0165(17) -0.0005(15) -0.0211(18)
C18 0.041(2) 0.058(3) 0.058(3) 0.017(2) 0.010(2) -0.021(2)
C19 0.053(3) 0.072(3) 0.062(3) 0.024(3) 0.002(2) -0.038(3)
C20 0.043(2) 0.098(4) 0.034(2) 0.020(2) -0.0040(18) -0.044(3)
C21 0.035(2) 0.084(4) 0.048(3) 0.010(2) 0.0100(19) -0.027(2)
C22 0.033(2) 0.062(3) 0.043(2) 0.008(2) 0.0081(17) -0.021(2)
C23 0.061(3) 0.137(6) 0.055(3) 0.026(3) 0.000(2) -0.070(4)
C24 0.0319(19) 0.046(2) 0.0348(19) 0.0177(17) -0.0012(15) -0.0215(17)
C25 0.049(3) 0.044(3) 0.067(3) 0.009(2) 0.017(2) -0.023(2)
C26 0.046(3) 0.054(3) 0.066(3) 0.011(2) 0.019(2) -0.019(2)
C27 0.040(2) 0.065(3) 0.042(2) 0.027(2) -0.0005(18) -0.025(2)
C28 0.060(3) 0.062(3) 0.070(3) 0.011(3) 0.018(2) -0.042(3)
C29 0.051(3) 0.046(3) 0.061(3) 0.004(2) 0.017(2) -0.029(2)
C30 0.050(3) 0.095(4) 0.056(3) 0.030(3) 0.011(2) -0.035(3)

loop_
_atom_type_symbol
_atom_type_description
_atom_type_scat_dispersion_real
_atom_type_scat_dispersion_imag
_atom_type_scat_source
C C 0.0033 0.0016 'International Tables Vol C Tables 4.2.6.8 and 6.1.1.4'
H H 0.0000 0.0000 'International Tables Vol C Tables 4.2.6.8 and 6.1.1.4'
N N 0.0061 0.0033 'International Tables Vol C Tables 4.2.6.8 and 6.1.1.4'
S S 0.1246 0.1234 'International Tables Vol C Tables 4.2.6.8 and 6.1.1.4'
O O 0.0106 0.0060 'International Tables Vol C Tables 4.2.6.8 and 6.1.1.4'
F F 0.0171 0.0103 'International Tables Vol C Tables 4.2.6.8 and 6.1.1.4'

loop_
_geom_angle_atom_site_label_1
_geom_angle_atom_site_label_2
_geom_angle_atom_site_label_3
_geom_angle
_geom_angle_site_symmetry_1
_geom_angle_site_symmetry_3
_geom_angle_publ_flag
O1 S1 N4 115.98(18) . . ?
O1 S1 N1 114.68(19) . . ?
N4 S1 N1 112.19(19) . . ?
O1 S1 C17 109.06(15) . . ?
N4 S1 C17 101.78(16) . . ?
N1 S1 C17 101.12(16) . . ?
O2 S2 N2 117.15(19) . . ?
O2 S2 N3 114.12(19) . . ?
N2 S2 N3 112.77(19) . . ?
O2 S2 C24 108.39(15) . . ?
N2 S2 C24 101.11(16) . . ?
N3 S2 C24 100.93(16) . . ?
F1A F1 C8 81.4(18) . . ?
F1A F1 F3A 130(2) . . ?
C8 F1 F3A 52.0(10) . . ?
F2A F2 C8 78(2) . . ?
F3A F3 C8 61(3) . . ?
F1 F1A C8 63.8(16) . . ?
F1 F1A F2A 112(2) . . ?
C8 F1A F2A 55.4(12) . . ?
F2 F2A C8 72(2) . . ?
F2 F2A F1A 122(3) . . ?
C8 F2A F1A 55.6(12) . . ?
F3 F3A C8 89(3) . . ?
F3 F3A F1 139(4) . . ?
C8 F3A F1 52.0(11) . . ?
F4A F4 C16 57.1(12) . . ?
F4A F4 F6A 93.1(17) . . ?
C16 F4 F6A 43.4(10) . . ?
F5A F5 C16 72.2(13) . . ?
F5A F5 F4A 120.6(17) . . ?
C16 F5 F4A 55.2(8) . . ?
F6A F6 C16 67(4) . . ?
F6A F6 F5A 118(5) . . ?
C16 F6 F5A 55.3(9) . . ?
F4 F4A C16 84.2(15) . . ?
F4 F4A F5 140.4(19) . . ?
C16 F4A F5 59.0(9) . . ?
F5 F5A C16 62.7(12) . . ?
F5 F5A F6 107.7(18) . . ?
C16 F5A F6 50.7(9) . . ?
F6 F6A C16 89(4) . . ?
F6 F6A F4 140(5) . . ?
C16 F6A F4 56.9(12) . . ?
C1 N1 S1 122.4(3) . . ?
C1 N2 S2 127.1(3) . . ?
C9 N3 S2 124.0(2) . . ?
C9 N4 S1 125.9(3) . . ?
N1 C1 N2 130.3(4) . . ?
N1 C1 C2 115.3(3) . . ?
N2 C1 C2 114.4(3) . . ?
C3 C2 C7 120.0 . . ?
C3 C2 C1 119.59(17) . . ?
C7 C2 C1 120.30(17) . . ?
C4 C3 C2 120.0 . . ?
C3 C4 C5 120.0 . . ?
C6 C5 C4 120.0 . . ?
C6 C5 C8 118.4 . . ?
C4 C5 C8 121.1 . . ?
C5 C6 C7 120.0 . . ?
C6 C7 C2 120.0 . . ?
F1 C8 F3A 76.0(12) . . ?
F1 C8 F2 120.0(5) . . ?
F3A C8 F2 111.9(12) . . ?
F1 C8 F2A 99.0(11) . . ?
F3A C8 F2A 131.4(15) . . ?
F2 C8 F2A 30.1(9) . . ?
F1 C8 F1A 34.8(8) . . ?
F3A C8 F1A 109.0(14) . . ?
F2 C8 F1A 96.7(9) . . ?
F2A C8 F1A 69.0(12) . . ?
F1 C8 F3 104.9(6) . . ?
F3A C8 F3 29.8(11) . . ?
F2 C8 F3 91.1(6) . . ?
F2A C8 F3 118.9(10) . . ?
F1A C8 F3 134.9(9) . . ?
F1 C8 C5 117.2(3) . . ?
F3A C8 C5 114.3(12) . . ?
F2 C8 C5 112.3(3) . . ?
F2A C8 C5 110.7(10) . . ?
F1A C8 C5 111.3(9) . . ?
F3 C8 C5 106.4(3) . . ?
N3 C9 N4 128.8(3) . . ?
N3 C9 C10 116.1(3) . . ?
N4 C9 C10 115.0(3) . . ?
C11 C10 C15 120.0 . . ?
C11 C10 C9 120.84(19) . . ?
C15 C10 C9 119.16(19) . . ?
C12 C11 C10 120.0 . . ?
C13 C12 C11 120.0 . . ?
C14 C13 C12 120.0 . . ?
C14 C13 C16 123.3 . . ?
C12 C13 C16 116.7 . . ?
C13 C14 C15 120.0 . . ?
C14 C15 C10 120.0 . . ?
F6A C16 F4A 109.8(17) . . ?
F6A C16 F5 127.8(15) . . ?
F4A C16 F5 65.8(9) . . ?
F6A C16 F6 24.0(16) . . ?
F4A C16 F6 125.1(9) . . ?
F5 C16 F6 113.4(7) . . ?
F6A C16 F5A 95.9(17) . . ?
F4A C16 F5A 106.1(13) . . ?
F5 C16 F5A 45.2(9) . . ?
F6 C16 F5A 74.1(11) . . ?
F6A C16 F4 79.7(14) . . ?
F4A C16 F4 38.7(9) . . ?
F5 C16 F4 103.4(6) . . ?
F6 C16 F4 102.1(7) . . ?
F5A C16 F4 134.6(9) . . ?
F6A C16 C13 114.9(15) . . ?
F4A C16 C13 114.4(8) . . ?
F5 C16 C13 113.1(3) . . ?
F6 C16 C13 114.9(4) . . ?
F5A C16 C13 113.9(9) . . ?
F4 C16 C13 108.6(3) . . ?
C18 C17 C22 120.0 . . ?
C18 C17 S1 121.81(15) . . ?
C22 C17 S1 118.14(15) . . ?
C19 C18 C17 120.0 . . ?
C20 C19 C18 120.0 . . ?
C21 C20 C19 120.0 . . ?
C21 C20 C23 121.8 . . ?
C19 C20 C23 118.2 . . ?
C20 C21 C22 120.0 . . ?
C21 C22 C17 120.0 . . ?
C25 C24 C29 120.0 . . ?
C25 C24 S2 121.60(14) . . ?
C29 C24 S2 118.39(14) . . ?
C24 C25 C26 120.0 . . ?
C27 C26 C25 120.0 . . ?
C28 C27 C26 120.0 . . ?
C28 C27 C30 118.0 . . ?
C26 C27 C30 121.7 . . ?
C27 C28 C29 120.0 . . ?
C28 C29 C24 120.0 . . ?
C31B C31 C32 61(2) . . ?
C31 C32 C31B 57(3) . . ?
C31 C32 C31A 119.1(14) . . ?
C31B C32 C31A 62(3) . . ?
C31 C32 C33 124.8(14) . . ?
C31B C32 C33 177(3) . . ?
C31A C32 C33 115.9(13) . . ?
C32 C33 C33A 124.7(13) . . ?
C32 C33 C34 119.4(12) . . ?
C33A C33 C34 115.9(12) . . ?
C33 C34 C35 114.1(13) . . ?
C35A C35 C35A 46.0(15) . 2_666 ?
C35A C35 C34 172.9(18) . . ?
C35A C35 C34 129.5(15) 2_666 . ?
C35A C35 C36 70.4(12) . . ?
C35A C35 C36 116.3(14) 2_666 . ?
C34 C35 C36 114.1(12) . . ?
C35A C35 C36B 38.0(11) . . ?
C35A C35 C36B 84.0(14) 2_666 . ?
C34 C35 C36B 146.1(14) . . ?
C36 C35 C36B 32.4(7) . . ?
C36A C36 C36B 110(2) . . ?
C36A C36 C35 138.5(18) . . ?
C36B C36 C35 90.6(14) . . ?
C36A C36 C35A 144.4(19) . . ?
C36B C36 C35A 51.3(13) . . ?
C35 C36 C35A 39.3(8) . . ?
C32 C31A C31B 56(2) . . ?
C31 C31B C32 62(2) . . ?
C31 C31B C31A 123(4) . . ?
C32 C31B C31A 62(2) . . ?
C31 C31B C31B 114(5) . 2_766 ?
C32 C31B C31B 167(5) . 2_766 ?
C31A C31B C31B 120(5) . 2_766 ?
C33 C33A C36B 121.4(15) . 2_666 ?
C35A C35A C35 78(2) 2_666 . ?
C35A C35A C36B 172(3) 2_666 . ?
C35 C35A C36B 110(2) . . ?
C35A C35A C35 55.8(19) 2_666 2_666 ?
C35 C35A C35 134.0(15) . 2_666 ?
C36B C35A C35 116(2) . 2_666 ?
C35A C35A C36 148(3) 2_666 . ?
C35 C35A C36 70.3(13) . . ?
C36B C35A C36 39.7(11) . . ?
C35 C35A C36 155.5(16) 2_666 . ?
C36 C36A C36B 46.4(16) . . ?
C36 C36B C35A 89.0(18) . . ?
C36 C36B C36A 23.5(8) . . ?
C35A C36B C36A 108.0(19) . . ?
C36 C36B C33A 147(2) . 2_666 ?
C35A C36B C33A 123(2) . 2_666 ?
C36A C36B C33A 129.2(18) . 2_666 ?
C36 C36B C35 57.0(12) . . ?
C35A C36B C35 32.0(11) . . ?
C36A C36B C35 76.6(13) . . ?
C33A C36B C35 154.1(17) 2_666 . ?

loop_
_geom_bond_atom_site_label_1
_geom_bond_atom_site_label_2
_geom_bond_distance
_geom_bond_site_symmetry_2
_geom_bond_publ_flag
S1 O1 1.434(3) . ?
S1 N4 1.584(3) . ?
S1 N1 1.599(3) . ?
S1 C17 1.743(2) . ?
S2 O2 1.432(3) . ?
S2 N2 1.579(3) . ?
S2 N3 1.606(3) . ?
S2 C24 1.752(2) . ?
F1 F1A 0.795(18) . ?
F1 C8 1.249(6) . ?
F1 F3A 1.54(3) . ?
F2 F2A 0.71(2) . ?
F2 C8 1.335(7) . ?
F3 F3A 0.71(2) . ?
F3 C8 1.424(9) . ?
F1A C8 1.38(2) . ?
F1A F2A 1.56(3) . ?
F2A C8 1.37(2) . ?
F3A C8 1.25(3) . ?
F4 F4A 0.907(17) . ?
F4 C16 1.442(7) . ?
F4 F6A 1.69(3) . ?
F5 F5A 1.02(2) . ?
F5 C16 1.271(6) . ?
F5 F4A 1.353(19) . ?
F6 F6A 0.52(3) . ?
F6 C16 1.281(8) . ?
F6 F5A 1.59(3) . ?
F4A C16 1.218(17) . ?
F5A C16 1.36(2) . ?
F6A C16 1.18(3) . ?
N1 C1 1.326(5) . ?
N2 C1 1.343(5) . ?
N3 C9 1.328(5) . ?
N4 C9 1.348(4) . ?
C1 C2 1.494(4) . ?
C2 C3 1.3900 . ?
C2 C7 1.3900 . ?
C3 C4 1.3900 . ?
C4 C5 1.3900 . ?
C5 C6 1.3900 . ?
C5 C8 1.4921 . ?
C6 C7 1.3900 . ?
C9 C10 1.475(3) . ?
C10 C11 1.3900 . ?
C10 C15 1.3900 . ?
C11 C12 1.3900 . ?
C12 C13 1.3900 . ?
C13 C14 1.3900 . ?
C13 C16 1.4966 . ?
C14 C15 1.3900 . ?
C17 C18 1.3900 . ?
C17 C22 1.3900 . ?
C18 C19 1.3900 . ?
C19 C20 1.3900 . ?
C20 C21 1.3900 . ?
C20 C23 1.5356 . ?
C21 C22 1.3900 . ?
C24 C25 1.3900 . ?
C24 C29 1.3900 . ?
C25 C26 1.3900 . ?
C26 C27 1.3900 . ?
C27 C28 1.3900 . ?
C27 C30 1.5512 . ?
C28 C29 1.3900 . ?
C31 C31B 1.12(5) . ?
C31 C32 1.173(16) . ?
C32 C31B 1.17(4) . ?
C32 C31A 1.240(16) . ?
C32 C33 1.309(17) . ?
C33 C33A 1.448(19) . ?
C33 C34 1.465(18) . ?
C34 C35 1.49(2) . ?
C35 C35A 1.13(2) . ?
C35 C35A 1.34(2) 2_666 ?
C35 C36 1.679(17) . ?
C35 C36B 2.00(3) . ?
C36 C36A 0.590(14) . ?
C36 C36B 1.07(2) . ?
C36 C35A 1.680(18) . ?
C31A C31B 1.24(5) . ?
C31B C31B 1.66(8) 2_766 ?
C33A C36B 1.49(3) 2_666 ?
C35A C35A 0.98(3) 2_666 ?
C35A C36B 1.31(2) . ?
C35A C35 1.34(2) 2_666 ?
C36A C36B 1.39(3) . ?
C36B C33A 1.49(3) 2_666 ?

loop_
_geom_torsion_atom_site_label_1
_geom_torsion_atom_site_label_2
_geom_torsion_atom_site_label_3
_geom_torsion_atom_site_label_4
_geom_torsion
_geom_torsion_site_symmetry_1
_geom_torsion_site_symmetry_2
_geom_torsion_site_symmetry_3
_geom_torsion_site_symmetry_4
_geom_torsion_publ_flag
F3A F1 F1A C8 20(2) . . . . ?
C8 F1 F1A F2A -28.3(17) . . . . ?
F3A F1 F1A F2A -9(3) . . . . ?
C8 F2 F2A F1A 24(2) . . . . ?
F1 F1A F2A F2 3(4) . . . . ?
C8 F1A F2A F2 -28(3) . . . . ?
F1 F1A F2A C8 31.1(19) . . . . ?
C8 F3 F3A F1 -17(3) . . . . ?
F1A F1 F3A F3 -3(6) . . . . ?
C8 F1 F3A F3 22(4) . . . . ?
F1A F1 F3A C8 -25(3) . . . . ?
F6A F4 F4A C16 25.7(13) . . . . ?
C16 F4 F4A F5 -21(2) . . . . ?
F6A F4 F4A F5 5(3) . . . . ?
F5A F5 F4A F4 -8(4) . . . . ?
C16 F5 F4A F4 24(2) . . . . ?
F5A F5 F4A C16 -32.3(17) . . . . ?
F4A F5 F5A C16 27.5(14) . . . . ?
C16 F5 F5A F6 -24.0(10) . . . . ?
F4A F5 F5A F6 3(2) . . . . ?
F6A F6 F5A F5 1(5) . . . . ?
C16 F6 F5A F5 27.8(12) . . . . ?
F6A F6 F5A C16 -26(4) . . . . ?
F5A F6 F6A C16 23(4) . . . . ?
C16 F6 F6A F4 -28(5) . . . . ?
F5A F6 F6A F4 -5(8) . . . . ?
F4A F4 F6A F6 2(7) . . . . ?
C16 F4 F6A F6 34(6) . . . . ?
F4A F4 F6A C16 -32.1(16) . . . . ?
O1 S1 N1 C1 -96.3(4) . . . . ?
N4 S1 N1 C1 38.8(4) . . . . ?
C17 S1 N1 C1 146.5(3) . . . . ?
O2 S2 N2 C1 41.9(4) . . . . ?
N3 S2 N2 C1 -93.6(4) . . . . ?
C24 S2 N2 C1 159.4(3) . . . . ?
O2 S2 N3 C9 -101.0(4) . . . . ?
N2 S2 N3 C9 35.9(4) . . . . ?
C24 S2 N3 C9 143.0(3) . . . . ?
O1 S1 N4 C9 36.6(4) . . . . ?
N1 S1 N4 C9 -97.9(3) . . . . ?
C17 S1 N4 C9 154.8(3) . . . . ?
S1 N1 C1 N2 16.0(6) . . . . ?
S1 N1 C1 C2 -162.3(3) . . . . ?
S2 N2 C1 N1 29.1(6) . . . . ?
S2 N2 C1 C2 -152.6(3) . . . . ?
N1 C1 C2 C3 3.2(4) . . . . ?
N2 C1 C2 C3 -175.4(3) . . . . ?
N1 C1 C2 C7 179.4(3) . . . . ?
N2 C1 C2 C7 0.8(4) . . . . ?
C7 C2 C3 C4 0.0 . . . . ?
C1 C2 C3 C4 176.20(19) . . . . ?
C2 C3 C4 C5 0.0 . . . . ?
C3 C4 C5 C6 0.0 . . . . ?
C3 C4 C5 C8 -172.0 . . . . ?
C4 C5 C6 C7 0.0 . . . . ?
C8 C5 C6 C7 172.2 . . . . ?
C5 C6 C7 C2 0.0 . . . . ?
C3 C2 C7 C6 0.0 . . . . ?
C1 C2 C7 C6 -176.17(19) . . . . ?
F1A F1 C8 F3A 161(2) . . . . ?
F1A F1 C8 F2 53.5(19) . . . . ?
F3A F1 C8 F2 -107.5(13) . . . . ?
F1A F1 C8 F2A 30(2) . . . . ?
F3A F1 C8 F2A -130.6(15) . . . . ?
F3A F1 C8 F1A -161(2) . . . . ?
F1A F1 C8 F3 153.6(18) . . . . ?
F3A F1 C8 F3 -7.3(14) . . . . ?
F1A F1 C8 C5 -88.7(18) . . . . ?
F3A F1 C8 C5 110.4(12) . . . . ?
F3 F3A C8 F1 -166(3) . . . . ?
F3 F3A C8 F2 -49(3) . . . . ?
F1 F3A C8 F2 117.1(6) . . . . ?
F3 F3A C8 F2A -76(3) . . . . ?
F1 F3A C8 F2A 89.8(17) . . . . ?
F3 F3A C8 F1A -154(2) . . . . ?
F1 F3A C8 F1A 11.4(13) . . . . ?
F1 F3A C8 F3 166(3) . . . . ?
F3 F3A C8 C5 80(3) . . . . ?
F1 F3A C8 C5 -113.9(6) . . . . ?
F2A F2 C8 F1 -51(2) . . . . ?
F2A F2 C8 F3A -137(3) . . . . ?
F2A F2 C8 F1A -23(2) . . . . ?
F2A F2 C8 F3 -159(2) . . . . ?
F2A F2 C8 C5 93(2) . . . . ?
F2 F2A C8 F1 137.3(19) . . . . ?
F1A F2A C8 F1 -18.0(11) . . . . ?
F2 F2A C8 F3A 58(3) . . . . ?
F1A F2A C8 F3A -97(2) . . . . ?
F1A F2A C8 F2 -155(2) . . . . ?
F2 F2A C8 F1A 155(2) . . . . ?
F2 F2A C8 F3 25(3) . . . . ?
F1A F2A C8 F3 -130.6(11) . . . . ?
F2 F2A C8 C5 -98.9(19) . . . . ?
F1A F2A C8 C5 105.7(10) . . . . ?
F2A F1A C8 F1 148(2) . . . . ?
F1 F1A C8 F3A -20(2) . . . . ?
F2A F1A C8 F3A 128.1(16) . . . . ?
F1 F1A C8 F2 -135.5(15) . . . . ?
F2A F1A C8 F2 12.2(12) . . . . ?
F1 F1A C8 F2A -148(2) . . . . ?
F1 F1A C8 F3 -37(2) . . . . ?
F2A F1A C8 F3 110.4(14) . . . . ?
F1 F1A C8 C5 107.3(15) . . . . ?
F2A F1A C8 C5 -104.9(11) . . . . ?
F3A F3 C8 F1 14(3) . . . . ?
F3A F3 C8 F2 136(3) . . . . ?
F3A F3 C8 F2A 124(3) . . . . ?
F3A F3 C8 F1A 35(3) . . . . ?
F3A F3 C8 C5 -110(3) . . . . ?
C6 C5 C8 F1 -56.3(6) . . . . ?
C4 C5 C8 F1 115.8(6) . . . . ?
C6 C5 C8 F3A 29.9(13) . . . . ?
C4 C5 C8 F3A -157.9(13) . . . . ?
C6 C5 C8 F2 158.8(5) . . . . ?
C4 C5 C8 F2 -29.1(5) . . . . ?
C6 C5 C8 F2A -168.8(10) . . . . ?
C4 C5 C8 F2A 3.3(10) . . . . ?
C6 C5 C8 F1A -94.1(9) . . . . ?
C4 C5 C8 F1A 78.0(9) . . . . ?
C6 C5 C8 F3 60.6(5) . . . . ?
C4 C5 C8 F3 -127.3(5) . . . . ?
S2 N3 C9 N4 16.0(6) . . . . ?
S2 N3 C9 C10 -159.7(3) . . . . ?
S1 N4 C9 N3 31.7(5) . . . . ?
S1 N4 C9 C10 -152.6(3) . . . . ?
N3 C9 C10 C11 179.9(3) . . . . ?
N4 C9 C10 C11 3.6(4) . . . . ?
N3 C9 C10 C15 0.3(4) . . . . ?
N4 C9 C10 C15 -176.0(2) . . . . ?
C15 C10 C11 C12 0.0 . . . . ?
C9 C10 C11 C12 -179.6(2) . . . . ?
C10 C11 C12 C13 0.0 . . . . ?
C11 C12 C13 C14 0.0 . . . . ?
C11 C12 C13 C16 -178.9 . . . . ?
C12 C13 C14 C15 0.0 . . . . ?
C16 C13 C14 C15 178.8 . . . . ?
C13 C14 C15 C10 0.0 . . . . ?
C11 C10 C15 C14 0.0 . . . . ?
C9 C10 C15 C14 179.6(2) . . . . ?
F6 F6A C16 F4A -134(4) . . . . ?
F4 F6A C16 F4A 24.8(12) . . . . ?
F6 F6A C16 F5 -60(5) . . . . ?
F4 F6A C16 F5 99.0(12) . . . . ?
F4 F6A C16 F6 159(4) . . . . ?
F6 F6A C16 F5A -24(4) . . . . ?
F4 F6A C16 F5A 134.3(10) . . . . ?
F6 F6A C16 F4 -159(4) . . . . ?
F6 F6A C16 C13 96(4) . . . . ?
F4 F6A C16 C13 -105.8(7) . . . . ?
F4 F4A C16 F6A -41(2) . . . . ?
F5 F4A C16 F6A 123.5(15) . . . . ?
F4 F4A C16 F5 -164.8(15) . . . . ?
F4 F4A C16 F6 -62.3(17) . . . . ?
F5 F4A C16 F6 102.5(11) . . . . ?
F4 F4A C16 F5A -143.9(14) . . . . ?
F5 F4A C16 F5A 20.9(12) . . . . ?
F5 F4A C16 F4 164.8(15) . . . . ?
F4 F4A C16 C13 89.6(12) . . . . ?
F5 F4A C16 C13 -105.6(6) . . . . ?
F5A F5 C16 F6A 54(2) . . . . ?
F4A F5 C16 F6A -97(2) . . . . ?
F5A F5 C16 F4A 151.1(17) . . . . ?
F5A F5 C16 F6 31.6(15) . . . . ?
F4A F5 C16 F6 -119.5(11) . . . . ?
F4A F5 C16 F5A -151.1(17) . . . . ?
F5A F5 C16 F4 141.4(14) . . . . ?
F4A F5 C16 F4 -9.7(10) . . . . ?
F5A F5 C16 C13 -101.4(13) . . . . ?
F4A F5 C16 C13 107.5(9) . . . . ?
F5A F6 C16 F6A -155(4) . . . . ?
F6A F6 C16 F4A 56(5) . . . . ?
F5A F6 C16 F4A -98.8(15) . . . . ?
F6A F6 C16 F5 132(4) . . . . ?
F5A F6 C16 F5 -22.8(11) . . . . ?
F6A F6 C16 F5A 155(4) . . . . ?
F6A F6 C16 F4 21(4) . . . . ?
F5A F6 C16 F4 -133.3(10) . . . . ?
F6A F6 C16 C13 -96(4) . . . . ?
F5A F6 C16 C13 109.4(10) . . . . ?
F5 F5A C16 F6A -139.9(18) . . . . ?
F6 F5A C16 F6A 10.1(18) . . . . ?
F5 F5A C16 F4A -27.3(15) . . . . ?
F6 F5A C16 F4A 122.6(10) . . . . ?
F6 F5A C16 F5 150.0(13) . . . . ?
F5 F5A C16 F6 -150.0(13) . . . . ?
F5 F5A C16 F4 -58.5(19) . . . . ?
F6 F5A C16 F4 91.5(13) . . . . ?
F5 F5A C16 C13 99.5(10) . . . . ?
F6 F5A C16 C13 -110.6(6) . . . . ?
F4A F4 C16 F6A 141(2) . . . . ?
F6A F4 C16 F4A -141(2) . . . . ?
F4A F4 C16 F5 14.2(14) . . . . ?
F6A F4 C16 F5 -126.6(15) . . . . ?
F4A F4 C16 F6 132.2(14) . . . . ?
F6A F4 C16 F6 -8.7(18) . . . . ?
F4A F4 C16 F5A 53(2) . . . . ?
F6A F4 C16 F5A -88(2) . . . . ?
F4A F4 C16 C13 -106.1(14) . . . . ?
F6A F4 C16 C13 113.0(15) . . . . ?
C14 C13 C16 F6A 100.5(14) . . . . ?
C12 C13 C16 F6A -80.7(14) . . . . ?
C14 C13 C16 F4A -27.8(11) . . . . ?
C12 C13 C16 F4A 151.0(11) . . . . ?
C14 C13 C16 F5 -100.7(6) . . . . ?
C12 C13 C16 F5 78.1(6) . . . . ?
C14 C13 C16 F6 127.0(7) . . . . ?
C12 C13 C16 F6 -54.2(7) . . . . ?
C14 C13 C16 F5A -150.2(12) . . . . ?
C12 C13 C16 F5A 28.6(12) . . . . ?
C14 C13 C16 F4 13.4(4) . . . . ?
C12 C13 C16 F4 -167.8(4) . . . . ?
O1 S1 C17 C18 162.52(18) . . . . ?
N4 S1 C17 C18 39.5(2) . . . . ?
N1 S1 C17 C18 -76.3(2) . . . . ?
O1 S1 C17 C22 -20.2(2) . . . . ?
N4 S1 C17 C22 -143.2(2) . . . . ?
N1 S1 C17 C22 101.0(2) . . . . ?
C22 C17 C18 C19 0.0 . . . . ?
S1 C17 C18 C19 177.25(18) . . . . ?
C17 C18 C19 C20 0.0 . . . . ?
C18 C19 C20 C21 0.0 . . . . ?
C18 C19 C20 C23 179.5 . . . . ?
C19 C20 C21 C22 0.0 . . . . ?
C23 C20 C21 C22 -179.5 . . . . ?
C20 C21 C22 C17 0.0 . . . . ?
C18 C17 C22 C21 0.0 . . . . ?
S1 C17 C22 C21 -177.35(17) . . . . ?
O2 S2 C24 C25 153.7(2) . . . . ?
N2 S2 C24 C25 29.9(2) . . . . ?
N3 S2 C24 C25 -86.1(2) . . . . ?
O2 S2 C24 C29 -25.3(2) . . . . ?
N2 S2 C24 C29 -149.1(2) . . . . ?
N3 S2 C24 C29 94.9(2) . . . . ?
C29 C24 C25 C26 0.0 . . . . ?
S2 C24 C25 C26 -178.99(18) . . . . ?
C24 C25 C26 C27 0.0 . . . . ?
C25 C26 C27 C28 0.0 . . . . ?
C25 C26 C27 C30 -173.3 . . . . ?
C26 C27 C28 C29 0.0 . . . . ?
C30 C27 C28 C29 173.5 . . . . ?
C27 C28 C29 C24 0.0 . . . . ?
C25 C24 C29 C28 0.0 . . . . ?
S2 C24 C29 C28 179.02(17) . . . . ?
C31B C31 C32 C31A 4(3) . . . . ?
C31B C31 C32 C33 178(3) . . . . ?
C31 C32 C33 C33A -174.3(14) . . . . ?
C31B C32 C33 C33A -33(63) . . . . ?
C31A C32 C33 C33A 0(2) . . . . ?
C31 C32 C33 C34 3(2) . . . . ?
C31B C32 C33 C34 145(63) . . . . ?
C31A C32 C33 C34 177.7(12) . . . . ?
C32 C33 C34 C35 -175.3(13) . . . . ?
C33A C33 C34 C35 2.5(18) . . . . ?
C33 C34 C35 C35A 48(15) . . . . ?
C33 C34 C35 C35A 0(2) . . . 2_666 ?
C33 C34 C35 C36 176.8(10) . . . . ?
C33 C34 C35 C36B 169.4(19) . . . . ?
C35A C35 C36 C36A 124(3) . . . . ?
C35A C35 C36 C36A 127(3) 2_666 . . . ?
C34 C35 C36 C36A -50(3) . . . . ?
C36B C35 C36 C36A 122(3) . . . . ?
C35A C35 C36 C36B 1.8(17) . . . . ?
C35A C35 C36 C36B 5.0(18) 2_666 . . . ?
C34 C35 C36 C36B -172.3(16) . . . . ?
C35A C35 C36 C35A 3.2(19) 2_666 . . . ?
C34 C35 C36 C35A -174.1(19) . . . . ?
C36B C35 C36 C35A -1.8(17) . . . . ?
C31 C32 C31A C31B -4(3) . . . . ?
C33 C32 C31A C31B -178(3) . . . . ?
C32 C31 C31B C31A -4(3) . . . . ?
C32 C31 C31B C31B -166(6) . . . 2_766 ?
C31A C32 C31B C31 -176(3) . . . . ?
C33 C32 C31B C31 -143(62) . . . . ?
C31 C32 C31B C31A 176(3) . . . . ?
C33 C32 C31B C31A 33(64) . . . . ?
C31 C32 C31B C31B 73(28) . . . 2_766 ?
C31A C32 C31B C31B -103(28) . . . 2_766 ?
C33 C32 C31B C31B -70(79) . . . 2_766 ?
C32 C31A C31B C31 4(3) . . . . ?
C32 C31A C31B C31B 165(6) . . . 2_766 ?
C32 C33 C33A C36B 177.1(15) . . . 2_666 ?
C34 C33 C33A C36B -1(2) . . . 2_666 ?
C34 C35 C35A C35A -53(15) . . . 2_666 ?
C36 C35 C35A C35A 176(2) . . . 2_666 ?
C36B C35 C35A C35A 178(3) . . . 2_666 ?
C35A C35 C35A C36B -178(3) 2_666 . . . ?
C34 C35 C35A C36B 129(14) . . . . ?
C36 C35 C35A C36B -1.6(15) . . . . ?
C35A C35 C35A C35 0.003(4) 2_666 . . 2_666 ?
C34 C35 C35A C35 -53(15) . . . 2_666 ?
C36 C35 C35A C35 176(2) . . . 2_666 ?
C36B C35 C35A C35 178(3) . . . 2_666 ?
C35A C35 C35A C36 -176(2) 2_666 . . . ?
C34 C35 C35A C36 131(15) . . . . ?
C36B C35 C35A C36 1.6(15) . . . . ?
C36A C36 C35A C35A -116(6) . . . 2_666 ?
C36B C36 C35A C35A 175(6) . . . 2_666 ?
C35 C36 C35A C35A -7(4) . . . 2_666 ?
C36A C36 C35A C35 -109(3) . . . . ?
C36B C36 C35A C35 -178(2) . . . . ?
C36A C36 C35A C36B 69(3) . . . . ?
C35 C36 C35A C36B 178(2) . . . . ?
C36A C36 C35A C35 78(5) . . . 2_666 ?
C36B C36 C35A C35 9(4) . . . 2_666 ?
C35 C36 C35A C35 -173(4) . . . 2_666 ?
C35 C36 C36A C36B -115(3) . . . . ?
C35A C36 C36A C36B -51(3) . . . . ?
C36A C36 C36B C35A -145(2) . . . . ?
C35 C36 C36B C35A -1.5(14) . . . . ?
C35 C36 C36B C36A 143(2) . . . . ?
C35A C36 C36B C36A 145(2) . . . . ?
C36A C36 C36B C33A 53(4) . . . 2_666 ?
C35 C36 C36B C33A -164(3) . . . 2_666 ?
C35A C36 C36B C33A -163(4) . . . 2_666 ?
C36A C36 C36B C35 -143(2) . . . . ?
C35A C36 C36B C35 1.5(14) . . . . ?
C35A C35A C36B C36 -162(21) 2_666 . . . ?
C35 C35A C36B C36 2(2) . . . . ?
C35 C35A C36B C36 -175.8(16) 2_666 . . . ?
C35A C35A C36B C36A -176(21) 2_666 . . . ?
C35 C35A C36B C36A -12(3) . . . . ?
C35 C35A C36B C36A 170.2(16) 2_666 . . . ?
C36 C35A C36B C36A -14.0(9) . . . . ?
C35A C35A C36B C33A 7(23) 2_666 . . 2_666 ?
C35 C35A C36B C33A 171.1(18) . . . 2_666 ?
C35 C35A C36B C33A -7(3) 2_666 . . 2_666 ?
C36 C35A C36B C33A 169(3) . . . 2_666 ?
C35A C35A C36B C35 -164(23) 2_666 . . . ?
C35 C35A C36B C35 -178(3) 2_666 . . . ?
C36 C35A C36B C35 -2(2) . . . . ?
C36 C36A C36B C35A 37(2) . . . . ?
C36 C36A C36B C33A -146(3) . . . 2_666 ?
C36 C36A C36B C35 31.1(18) . . . . ?
C35A C35 C36B C36 -177(3) . . . . ?
C35A C35 C36B C36 -175.5(16) 2_666 . . . ?
C34 C35 C36B C36 13(3) . . . . ?
C35A C35 C36B C35A 2(2) 2_666 . . . ?
C34 C35 C36B C35A -170(3) . . . . ?
C36 C35 C36B C35A 177(3) . . . . ?
C35A C35 C36B C36A 169(2) . . . . ?
C35A C35 C36B C36A 170.3(14) 2_666 . . . ?
C34 C35 C36B C36A -2(3) . . . . ?
C36 C35 C36B C36A -14.2(9) . . . . ?
C35A C35 C36B C33A -17(4) . . . 2_666 ?
C35A C35 C36B C33A -16(4) 2_666 . . 2_666 ?
C34 C35 C36B C33A 173(3) . . . 2_666 ?
C36 C35 C36B C33A 160(4) . . . 2_666 ?
